data_4085607
loop_
_publ_author_name
'Boselli, Luca'
'Carraz, Ma\"elle'
'Maz\`eres, Serge'
'Paloque, Lucie'
'Gonz\'alez, Germ\'an'
'Benoit-Vical, Fran\,coise'
'Valentin, Alexis'
'Hemmert, Catherine'
'Gornitzka, Heinz'

_publ_section_title
;
 Synthesis, Structures, and Biological Studies of Heterobimetallic
 Au(I)--Ru(II) Complexes Involving N-Heterocyclic Carbene-Based
 Multidentate Ligands
;
_journal_issue 6
_journal_name_full Organometallics
_journal_page_first 1046
_journal_paper_doi 10.1021/om501158m
_journal_volume 34
_journal_year 2015
_chemical_formula_sum 'C35 H31 Br Cl2 N8 Ru'
_chemical_formula_weight 815.56
_chemical_name_systematic
; 
 ? 
;
_space_group_crystal_system monoclinic
_space_group_IT_number 14
_space_group_name_Hall '-P 2yn'
_space_group_name_H-M_alt 'P 1 21/n 1'
_symmetry_space_group_name_Hall '-P 2yn'
_symmetry_space_group_name_H-M 'P 1 21/n 1'
_atom_sites_solution_hydrogens geom
_audit_creation_method SHELXL-2014
_cell_angle_alpha 90
_cell_angle_beta 92.488(10)
_cell_angle_gamma 90
_cell_formula_units_Z 4
_cell_length_a 15.238(4)
_cell_length_b 13.917(3)
_cell_length_c 17.217(4)
_cell_measurement_reflns_used 878
_cell_measurement_temperature 173(2)
_cell_measurement_theta_max 15.74
_cell_measurement_theta_min 2.37
_cell_volume 3647.7(15)
_computing_cell_refinement 'Bruker SAINT'
_computing_data_collection 'Bruker APEX2'
_computing_data_reduction 'Bruker SAINT'
_computing_molecular_graphics 'Bruker SHELXTL'
_computing_publication_material 'Bruker SHELXTL'
_computing_structure_refinement 'SHELXL-2014 (Sheldrick, 2014)'
_computing_structure_solution 'SHELXS-97 (Sheldrick, 2008)'
_diffrn_ambient_temperature 173(2)
_diffrn_measured_fraction_theta_full 0.779
_diffrn_measured_fraction_theta_max 0.980
_diffrn_measurement_device_type 'Bruker APEX-II CCD'
_diffrn_measurement_method '\f and \w scans'
_diffrn_radiation_type MoK\a
_diffrn_radiation_wavelength 0.71073
_diffrn_reflns_av_R_equivalents 0.2187
_diffrn_reflns_av_unetI/netI 0.2539
_diffrn_reflns_Laue_measured_fraction_full 0.779
_diffrn_reflns_Laue_measured_fraction_max 0.980
_diffrn_reflns_limit_h_max 16
_diffrn_reflns_limit_h_min -16
_diffrn_reflns_limit_k_max 14
_diffrn_reflns_limit_k_min -15
_diffrn_reflns_limit_l_max 19
_diffrn_reflns_limit_l_min -19
_diffrn_reflns_number 19916
_diffrn_reflns_point_group_measured_fraction_full 0.779
_diffrn_reflns_point_group_measured_fraction_max 0.980
_diffrn_reflns_theta_full 25.242
_diffrn_reflns_theta_max 23.256
_diffrn_reflns_theta_min 5.143
_exptl_absorpt_coefficient_mu 1.708
_exptl_absorpt_correction_T_max 0.7454
_exptl_absorpt_correction_T_min 0.5802
_exptl_absorpt_correction_type multi-scan
_exptl_absorpt_process_details 'SCALE (Bruker-AXS)'
_exptl_crystal_colour red
_exptl_crystal_density_diffrn 1.485
_exptl_crystal_description plate
_exptl_crystal_F_000 1640
_exptl_crystal_size_max 0.200
_exptl_crystal_size_mid 0.100
_exptl_crystal_size_min 0.020
_refine_diff_density_max 0.867
_refine_diff_density_min -0.800
_refine_diff_density_rms 0.111
_refine_ls_extinction_method none
_refine_ls_goodness_of_fit_ref 0.976
_refine_ls_hydrogen_treatment constr
_refine_ls_matrix_type full
_refine_ls_number_parameters 457
_refine_ls_number_reflns 5142
_refine_ls_number_restraints 141
_refine_ls_restrained_S_all 0.965
_refine_ls_R_factor_all 0.2254
_refine_ls_R_factor_gt 0.0886
_refine_ls_shift/su_max 0.001
_refine_ls_shift/su_mean 0.000
_refine_ls_structure_factor_coef Fsqd
_refine_ls_weighting_details 'w=1/[\s^2^(Fo^2^)+(0.1105P)^2^] where P=(Fo^2^+2Fc^2^)/3'
_refine_ls_weighting_scheme calc
_refine_ls_wR_factor_gt 0.1929
_refine_ls_wR_factor_ref 0.2560
_reflns_Friedel_coverage 0.000
_reflns_number_gt 2056
_reflns_number_total 5142
_reflns_threshold_expression 'I > 2\s(I)'
_cod_data_source_file om501158m_si_002.cif
_cod_data_source_block 1Ru
_cod_depositor_comments
;Adding full bibliography for 4085605--4085609.cif.

The following automatic conversions were performed:

'_exptl_absorpt_correction_type' value 'multi-scans' was replaced
with the value 'multi-scan' as specified in the replacement file
'src/cod-tools/trunk/data/replacement-values/replacement_values.lst'.

Automatic conversion script
Id: cif_fix_values 5376 2017-05-30 11:51:03Z andrius 
;
_cod_original_cell_volume 3647.8(14)
_cod_database_code 4085607
_shelx_space_group_comment
; 
The symmetry employed for this shelxl refinement is uniquely defined 
by the following loop, which should always be used as a source of 
symmetry information in preference to the above space-group names. 
They are only intended as comments. 
;
_shelx_estimated_absorpt_t_min 0.726
_shelx_estimated_absorpt_t_max 0.967

loop_
_space_group_symop_operation_xyz
'x, y, z'
'-x+1/2, y+1/2, -z+1/2'
'-x, -y, -z'
'x-1/2, -y-1/2, z-1/2'

loop_
_atom_site_label
_atom_site_type_symbol
_atom_site_fract_x
_atom_site_fract_y
_atom_site_fract_z
_atom_site_U_iso_or_equiv
_atom_site_adp_type
_atom_site_occupancy
_atom_site_site_symmetry_order
_atom_site_calc_flag
_atom_site_refinement_flags_posn
_atom_site_refinement_flags_adp
_atom_site_refinement_flags_occupancy
Ru1 Ru 0.35346(7) 0.31340(7) 0.17244(7) 0.0576(5) Uani 1 1 d . U .
N1 N 0.1942(11) 0.1356(10) -0.1388(12) 0.126(6) Uani 1 1 d . U .
C1 C 0.2631(12) 0.1908(13) -0.1585(12) 0.114(6) Uani 1 1 d . U .
H1 H 0.3150 0.1697 -0.1819 0.137 Uiso 1 1 calc R U .
N2 N 0.2439(8) 0.2785(9) -0.1389(8) 0.085(4) Uani 1 1 d . U .
C2 C 0.1306(12) 0.1917(12) -0.1077(13) 0.112(6) Uani 1 1 d . U .
H2 H 0.0760 0.1704 -0.0893 0.134 Uiso 1 1 calc R U .
N3 N 0.3596(7) 0.3854(7) 0.0690(7) 0.056(3) Uani 1 1 d . U .
C3 C 0.1597(11) 0.2802(12) -0.1084(12) 0.103(6) Uani 1 1 d . U .
H3 H 0.1295 0.3355 -0.0913 0.123 Uiso 1 1 calc R U .
N4 N 0.4008(6) 0.4460(6) 0.2085(7) 0.049(2) Uani 1 1 d . U .
C4 C 0.1834(16) 0.0313(12) -0.1499(17) 0.171(11) Uani 1 1 d . U .
H4A H 0.1345 0.0191 -0.1874 0.257 Uiso 1 1 calc R U .
H4B H 0.1711 0.0011 -0.1001 0.257 Uiso 1 1 calc R U .
H4C H 0.2375 0.0042 -0.1695 0.257 Uiso 1 1 calc R U .
N5 N 0.2276(7) 0.3582(6) 0.1918(6) 0.048(2) Uani 1 1 d . U .
C5 C 0.3047(12) 0.3622(12) -0.1463(9) 0.099(5) Uani 1 1 d . U .
H5A H 0.2750 0.4127 -0.1782 0.119 Uiso 1 1 calc R U .
H5B H 0.3574 0.3413 -0.1734 0.119 Uiso 1 1 calc R U .
N6 N 0.3384(7) 0.2588(7) 0.2811(7) 0.060(3) Uani 1 1 d . U .
C6 C 0.3360(10) 0.3491(10) 0.0000(9) 0.072(4) Uani 1 1 d . U .
H6 H 0.3207 0.2830 -0.0029 0.086 Uiso 1 1 calc R U .
N7 N 0.4734(8) 0.2521(8) 0.1592(8) 0.081(3) Uani 1 1 d . U .
C7 C 0.3323(10) 0.4030(10) -0.0686(9) 0.066(4) Uani 1 1 d . U .
N8 N 0.3186(8) 0.1830(7) 0.1256(7) 0.066(3) Uani 1 1 d . U .
C8 C 0.3588(10) 0.4955(10) -0.0632(9) 0.065(4) Uani 1 1 d . U .
H8 H 0.3581 0.5349 -0.1082 0.078 Uiso 1 1 calc R U .
C9 C 0.3862(8) 0.5316(9) 0.0067(8) 0.052(3) Uani 1 1 d . U .
H9 H 0.4052 0.5966 0.0104 0.062 Uiso 1 1 calc R U .
C10 C 0.3870(8) 0.4761(8) 0.0721(8) 0.049(3) Uani 1 1 d . U .
C11 C 0.4129(8) 0.5099(8) 0.1495(8) 0.046(3) Uani 1 1 d . U .
C12 C 0.4508(9) 0.5990(8) 0.1664(9) 0.059(4) Uani 1 1 d . U .
H12 H 0.4609 0.6434 0.1258 0.071 Uiso 1 1 calc R U .
C13 C 0.4734(9) 0.6224(9) 0.2422(9) 0.061(4) Uani 1 1 d . U .
H13 H 0.4983 0.6835 0.2543 0.073 Uiso 1 1 calc R U .
C14 C 0.4602(9) 0.5577(9) 0.3002(9) 0.063(4) Uani 1 1 d . U .
H14 H 0.4759 0.5732 0.3527 0.076 Uiso 1 1 calc R U .
C15 C 0.4242(9) 0.4706(9) 0.2818(9) 0.056(3) Uani 1 1 d . U .
H15 H 0.4153 0.4257 0.3223 0.067 Uiso 1 1 calc R U .
C16 C 0.1735(9) 0.4091(9) 0.1471(9) 0.065(4) Uani 1 1 d . U .
H16 H 0.1936 0.4303 0.0986 0.078 Uiso 1 1 calc R U .
C17 C 0.0909(10) 0.4335(11) 0.1655(9) 0.076(4) Uani 1 1 d . U .
H17 H 0.0549 0.4700 0.1301 0.091 Uiso 1 1 calc R U .
C18 C 0.0597(10) 0.4056(10) 0.2346(9) 0.070(4) Uani 1 1 d . U .
H18 H 0.0017 0.4212 0.2483 0.084 Uiso 1 1 calc R U .
C19 C 0.1143(9) 0.3545(9) 0.2834(8) 0.061(3) Uani 1 1 d . U .
H19 H 0.0944 0.3355 0.3326 0.073 Uiso 1 1 calc R U .
C20 C 0.1998(9) 0.3288(8) 0.2631(8) 0.054(3) Uani 1 1 d . U .
C21 C 0.2579(10) 0.2758(9) 0.3155(9) 0.062(3) Uani 1 1 d . U .
C22 C 0.2436(11) 0.2423(10) 0.3885(10) 0.080(4) Uani 1 1 d . U .
H22 H 0.1891 0.2556 0.4111 0.097 Uiso 1 1 calc R U .
C23 C 0.3049(13) 0.1906(11) 0.4294(11) 0.093(5) Uani 1 1 d . U .
H23 H 0.2928 0.1660 0.4793 0.111 Uiso 1 1 calc R U .
C24 C 0.3841(12) 0.1741(11) 0.3986(11) 0.096(5) Uani 1 1 d . U .
H24 H 0.4285 0.1394 0.4270 0.115 Uiso 1 1 calc R U .
C25 C 0.3989(10) 0.2089(9) 0.3245(10) 0.076(4) Uani 1 1 d . U .
H25 H 0.4545 0.1971 0.3033 0.091 Uiso 1 1 calc R U .
C26 C 0.5507(11) 0.2923(11) 0.1707(12) 0.100(6) Uani 1 1 d . U .
H26 H 0.5530 0.3584 0.1843 0.120 Uiso 1 1 calc R U .
C27 C 0.6292(12) 0.2434(15) 0.1642(14) 0.127(7) Uani 1 1 d . U .
H27 H 0.6830 0.2767 0.1741 0.153 Uiso 1 1 calc R U .
C28 C 0.6312(16) 0.1527(16) 0.1447(18) 0.172(12) Uani 1 1 d . U .
H28 H 0.6852 0.1188 0.1438 0.207 Uiso 1 1 calc R U .
C29 C 0.5530(14) 0.1082(14) 0.1257(12) 0.120(6) Uani 1 1 d . U .
H29 H 0.5531 0.0437 0.1076 0.144 Uiso 1 1 calc R U .
C30 C 0.4692(12) 0.1587(11) 0.1329(10) 0.084(4) Uani 1 1 d . U .
C31 C 0.3828(12) 0.1215(10) 0.1133(10) 0.081(4) Uani 1 1 d . U .
C32 C 0.3678(16) 0.0320(11) 0.0790(11) 0.104(5) Uani 1 1 d . U .
H32 H 0.4157 -0.0095 0.0699 0.124 Uiso 1 1 calc R U .
C33 C 0.2857(17) 0.0047(12) 0.0591(11) 0.111(6) Uani 1 1 d . U .
H33 H 0.2754 -0.0576 0.0381 0.133 Uiso 1 1 calc R U .
C34 C 0.2166(14) 0.0655(11) 0.0688(11) 0.112(6) Uani 1 1 d . U .
H34 H 0.1584 0.0480 0.0527 0.134 Uiso 1 1 calc R U .
C35 C 0.2356(12) 0.1560(10) 0.1038(10) 0.087(5) Uani 1 1 d . U .
H35 H 0.1886 0.1990 0.1123 0.104 Uiso 1 1 calc R U .
Br1 Br 0.47118(17) 0.18365(15) -0.06830(14) 0.0889(11) Uani 0.707(4) 1 d . . P
Br2 Br 0.8534(3) 0.2010(4) 0.1389(3) 0.065(2) Uani 0.293(4) 1 d . . P
Cl2 Cl 0.0451(4) 0.9081(4) 0.0232(3) 0.0610(17) Uani 0.644(3) 1 d . . P
Cl3 Cl 0.4187(5) -0.0236(4) -0.4654(3) 0.067(2) Uani 0.538(3) 1 d . . P
Cl4 Cl 0.3201(4) 0.0602(5) -0.3077(4) 0.110(3) Uani 0.674(3) 1 d . . P
Cl5 Cl -0.0226(15) 0.7339(15) -0.0623(12) 0.051(6) Uani 0.144(3) 1 d . . P

loop_
_atom_site_aniso_label
_atom_site_aniso_U_11
_atom_site_aniso_U_22
_atom_site_aniso_U_33
_atom_site_aniso_U_23
_atom_site_aniso_U_13
_atom_site_aniso_U_12
Ru1 0.0493(7) 0.0389(7) 0.0869(10) 0.0089(6) 0.0302(6) 0.0020(6)
N1 0.075(10) 0.080(7) 0.221(19) -0.050(10) -0.009(11) -0.005(7)
C1 0.077(11) 0.096(9) 0.171(19) -0.072(13) 0.024(11) -0.002(8)
N2 0.067(8) 0.076(7) 0.115(11) -0.032(7) 0.031(7) -0.009(6)
C2 0.058(10) 0.083(9) 0.19(2) -0.003(12) 0.012(10) -0.010(8)
N3 0.056(7) 0.042(5) 0.074(5) 0.003(4) 0.025(5) -0.004(5)
C3 0.053(9) 0.072(8) 0.19(2) 0.000(11) 0.030(10) 0.010(7)
N4 0.035(6) 0.043(5) 0.068(6) 0.018(4) 0.004(5) 0.011(4)
C4 0.13(2) 0.075(9) 0.30(3) -0.052(14) -0.06(2) 0.000(9)
N5 0.046(5) 0.040(5) 0.058(6) 0.005(5) 0.010(4) -0.001(4)
C5 0.109(14) 0.113(10) 0.080(8) -0.043(8) 0.056(9) -0.051(9)
N6 0.055(6) 0.044(6) 0.081(6) 0.022(5) 0.009(5) -0.003(5)
C6 0.080(12) 0.055(8) 0.085(7) -0.006(6) 0.048(9) -0.022(7)
N7 0.061(5) 0.052(6) 0.134(11) 0.029(6) 0.042(6) 0.015(4)
C7 0.072(11) 0.060(8) 0.067(7) -0.017(6) 0.030(8) 0.001(7)
N8 0.074(6) 0.040(5) 0.089(8) 0.011(5) 0.051(6) 0.002(5)
C8 0.073(11) 0.068(7) 0.057(7) -0.002(6) 0.028(8) -0.015(7)
C9 0.045(9) 0.043(7) 0.068(7) 0.004(5) 0.012(7) -0.004(6)
C10 0.041(8) 0.046(6) 0.063(6) 0.009(5) 0.019(7) 0.004(6)
C11 0.030(7) 0.043(6) 0.067(6) 0.008(5) 0.022(6) 0.001(5)
C12 0.059(10) 0.040(6) 0.080(8) 0.010(6) 0.009(8) 0.005(6)
C13 0.055(9) 0.051(8) 0.078(9) -0.003(6) 0.017(8) -0.005(6)
C14 0.057(10) 0.060(8) 0.075(9) -0.001(6) 0.023(8) -0.001(7)
C15 0.046(9) 0.057(7) 0.065(7) 0.017(6) 0.003(7) 0.002(6)
C16 0.046(7) 0.076(10) 0.074(10) 0.023(7) 0.009(7) -0.006(6)
C17 0.043(8) 0.104(12) 0.082(10) 0.031(9) 0.014(8) 0.002(7)
C18 0.044(8) 0.091(11) 0.075(10) 0.003(8) 0.009(6) 0.002(7)
C19 0.060(8) 0.069(9) 0.054(9) -0.001(7) 0.017(6) -0.002(6)
C20 0.050(6) 0.052(8) 0.060(8) -0.006(6) 0.018(5) -0.004(6)
C21 0.067(7) 0.043(7) 0.077(8) 0.017(7) 0.015(6) -0.001(6)
C22 0.084(11) 0.077(11) 0.082(10) 0.020(8) 0.024(8) -0.011(8)
C23 0.102(12) 0.075(11) 0.102(12) 0.043(9) 0.004(9) -0.021(10)
C24 0.084(10) 0.076(11) 0.126(13) 0.059(11) -0.012(9) -0.012(9)
C25 0.054(8) 0.052(9) 0.122(11) 0.035(8) 0.000(7) -0.006(6)
C26 0.056(7) 0.064(9) 0.185(18) 0.050(9) 0.063(10) 0.009(6)
C27 0.061(8) 0.116(12) 0.21(2) 0.090(13) 0.045(12) 0.038(9)
C28 0.090(9) 0.109(13) 0.32(4) 0.090(17) 0.060(18) 0.061(11)
C29 0.110(10) 0.101(11) 0.156(18) 0.041(11) 0.078(14) 0.059(9)
C30 0.085(7) 0.063(8) 0.108(13) 0.024(8) 0.052(9) 0.029(6)
C31 0.102(8) 0.041(7) 0.103(13) 0.020(7) 0.049(10) 0.012(6)
C32 0.165(14) 0.038(8) 0.115(15) 0.017(7) 0.073(13) 0.013(8)
C33 0.189(17) 0.040(9) 0.110(15) -0.009(9) 0.078(14) -0.023(9)
C34 0.138(13) 0.059(10) 0.146(16) -0.015(10) 0.084(12) -0.046(8)
C35 0.085(8) 0.053(8) 0.127(15) -0.011(8) 0.069(10) -0.020(6)
Br1 0.112(2) 0.0656(15) 0.095(2) 0.0274(13) 0.0736(15) 0.0345(13)
Br2 0.040(3) 0.088(4) 0.068(4) 0.029(3) 0.013(2) 0.013(3)
Cl2 0.056(4) 0.063(3) 0.062(4) 0.011(3) -0.011(3) -0.021(3)
Cl3 0.107(6) 0.061(4) 0.034(4) 0.008(3) 0.010(4) -0.023(4)
Cl4 0.054(4) 0.150(6) 0.123(6) -0.095(5) -0.012(4) 0.011(4)
Cl5 0.068(17) 0.053(13) 0.034(14) 0.003(10) 0.003(12) 0.010(11)

loop_
_atom_type_symbol
_atom_type_description
_atom_type_scat_dispersion_real
_atom_type_scat_dispersion_imag
_atom_type_scat_source
C C 0.0033 0.0016 'International Tables Vol C Tables 4.2.6.8 and 6.1.1.4'
H H 0.0000 0.0000 'International Tables Vol C Tables 4.2.6.8 and 6.1.1.4'
N N 0.0061 0.0033 'International Tables Vol C Tables 4.2.6.8 and 6.1.1.4'
Cl Cl 0.1484 0.1585 'International Tables Vol C Tables 4.2.6.8 and 6.1.1.4'
Br Br -0.2901 2.4595 'International Tables Vol C Tables 4.2.6.8 and 6.1.1.4'
Ru Ru -1.2594 0.8363 'International Tables Vol C Tables 4.2.6.8 and 6.1.1.4'

loop_
_geom_angle_atom_site_label_1
_geom_angle_atom_site_label_2
_geom_angle_atom_site_label_3
_geom_angle
N7 Ru1 N6 94.8(5)
N7 Ru1 N8 78.7(5)
N6 Ru1 N8 89.6(4)
N7 Ru1 N3 91.8(5)
N6 Ru1 N3 171.8(4)
N8 Ru1 N3 96.4(4)
N7 Ru1 N5 172.5(4)
N6 Ru1 N5 79.7(4)
N8 Ru1 N5 96.0(4)
N3 Ru1 N5 94.0(4)
N7 Ru1 N4 96.0(4)
N6 Ru1 N4 96.2(4)
N8 Ru1 N4 172.4(4)
N3 Ru1 N4 78.2(4)
N5 Ru1 N4 89.8(4)
C1 N1 C2 110.1(15)
C1 N1 C4 127.6(19)
C2 N1 C4 122.3(19)
N2 C1 N1 106.4(17)
C1 N2 C3 109.3(14)
C1 N2 C5 124.1(16)
C3 N2 C5 126.6(13)
C3 C2 N1 106.6(18)
C6 N3 C10 118.0(12)
C6 N3 Ru1 124.8(9)
C10 N3 Ru1 117.1(9)
C2 C3 N2 107.6(15)
C15 N4 C11 119.6(11)
C15 N4 Ru1 125.8(8)
C11 N4 Ru1 114.5(9)
C16 N5 C20 118.2(12)
C16 N5 Ru1 129.5(10)
C20 N5 Ru1 112.3(8)
N2 C5 C7 111.8(13)
C25 N6 C21 116.2(12)
C25 N6 Ru1 126.6(11)
C21 N6 Ru1 117.2(9)
N3 C6 C7 123.5(12)
C26 N7 C30 118.8(14)
C26 N7 Ru1 127.5(11)
C30 N7 Ru1 113.7(10)
C8 C7 C6 116.9(13)
C8 C7 C5 119.6(14)
C6 C7 C5 123.4(13)
C31 N8 C35 117.6(13)
C31 N8 Ru1 117.1(11)
C35 N8 Ru1 125.3(10)
C7 C8 C9 119.6(14)
C8 C9 C10 120.9(12)
N3 C10 C9 120.9(13)
N3 C10 C11 114.6(11)
C9 C10 C11 124.4(11)
N4 C11 C12 119.4(12)
N4 C11 C10 115.5(11)
C12 C11 C10 125.0(12)
C13 C12 C11 119.6(13)
C14 C13 C12 119.9(13)
C15 C14 C13 119.3(14)
N4 C15 C14 122.2(12)
N5 C16 C17 124.5(14)
C16 C17 C18 119.8(14)
C17 C18 C19 117.7(15)
C18 C19 C20 121.8(14)
N5 C20 C19 118.0(12)
N5 C20 C21 120.4(12)
C19 C20 C21 121.6(13)
C22 C21 N6 120.4(13)
C22 C21 C20 129.3(15)
N6 C21 C20 110.3(12)
C23 C22 C21 121.8(17)
C22 C23 C24 119.4(17)
C23 C24 C25 118.8(16)
N6 C25 C24 123.4(16)
N7 C26 C27 123.5(17)
C28 C27 C26 122(2)
C27 C28 C29 118(2)
C28 C29 C30 121(2)
N7 C30 C31 116.4(13)
N7 C30 C29 116.8(17)
C31 C30 C29 126.7(17)
N8 C31 C32 122.4(17)
N8 C31 C30 113.9(14)
C32 C31 C30 123.5(16)
C33 C32 C31 119.8(19)
C32 C33 C34 120.7(18)
C33 C34 C35 117.2(19)
N8 C35 C34 122.2(15)

loop_
_geom_bond_atom_site_label_1
_geom_bond_atom_site_label_2
_geom_bond_distance
Ru1 N7 2.039(12)
Ru1 N6 2.042(11)
Ru1 N8 2.047(11)
Ru1 N3 2.050(11)
Ru1 N5 2.057(10)
Ru1 N4 2.067(10)
N1 C1 1.36(2)
N1 C2 1.37(2)
N1 C4 1.47(2)
C1 N2 1.302(18)
N2 C3 1.41(2)
N2 C5 1.497(18)
C2 C3 1.31(2)
N3 C6 1.326(16)
N3 C10 1.329(14)
N4 C15 1.341(15)
N4 C11 1.369(15)
N5 C16 1.310(14)
N5 C20 1.378(16)
C5 C7 1.498(19)
N6 C25 1.353(15)
N6 C21 1.405(18)
C6 C7 1.398(18)
N7 C26 1.311(18)
N7 C30 1.378(18)
C7 C8 1.350(17)
N8 C31 1.323(17)
N8 C35 1.356(18)
C8 C9 1.355(17)
C9 C10 1.364(16)
C10 C11 1.452(17)
C11 C12 1.393(16)
C12 C13 1.375(17)
C13 C14 1.366(18)
C14 C15 1.362(17)
C16 C17 1.355(19)
C17 C18 1.356(19)
C18 C19 1.358(17)
C19 C20 1.409(18)
C20 C21 1.439(18)
C21 C22 1.37(2)
C22 C23 1.35(2)
C23 C24 1.36(2)
C24 C25 1.39(2)
C26 C27 1.39(2)
C27 C28 1.31(3)
C28 C29 1.37(3)
C29 C30 1.47(2)
C30 C31 1.44(2)
C31 C32 1.39(2)
C32 C33 1.34(3)
C33 C34 1.37(3)
C34 C35 1.420(19)
